data_7220154
loop_
_publ_author_name
'Panda, Tarun Kanti Kanti'
'Kottalanka, Ravi K.'
'Harinath, A.'

_publ_section_title
;
 Chiral Alkaline Earth Metal Complexes Having M--Se Direct Bond (M = Mg,
 Ca, Sr, Ba): Syntheses, Structures and e-Caprolactone Polymerisation
;
_journal_name_full 'RSC Adv.'
_journal_paper_doi 10.1039/C5RA04495B
_journal_year 2015
_chemical_absolute_configuration rmad
_chemical_formula_moiety 'C48 H60 B2 Ba N2 O2 P2'
_chemical_formula_sum 'C48 H60 B2 Ba N2 O2 P2'
_chemical_formula_weight 917.87
_chemical_name_systematic
;
 ?
;
_space_group_IT_number 4
_symmetry_cell_setting monoclinic
_symmetry_space_group_name_Hall 'P 2yb'
_symmetry_space_group_name_H-M 'P 1 21 1'
_atom_sites_solution_hydrogens geom
_atom_sites_solution_primary direct
_atom_sites_solution_secondary difmap
_audit_creation_method SHELXL-97
_audit_update_record
;
2015-03-11 deposited with the CCDC.
2015-04-20 downloaded from the CCDC.
;
_cell_angle_alpha 90
_cell_angle_beta 117.394(9)
_cell_angle_gamma 90
_cell_formula_units_Z 2
_cell_length_a 13.1696(9)
_cell_length_b 14.8039(4)
_cell_length_c 13.7579(9)
_cell_measurement_reflns_used 5761
_cell_measurement_temperature 150(2)
_cell_measurement_theta_max 70.6459
_cell_measurement_theta_min 3.6183
_cell_volume 2381.5(3)
_computing_cell_refinement
'CrysAlisPro, Agilent Technologies,Version 1.171.35.19 (release 27-10-2011CrysAlis171 .NET)(compiled Oct 27'
_computing_data_collection
'CrysAlisPro, Agilent Technologies,Version 1.171.35.19 (release 27-10-2011CrysAlis171 .NET)(compiled Oct 27'
_computing_data_reduction
'CrysAlisPro, Agilent Technologies,Version 1.171.35.19 (release 27-10-2011CrysAlis171 .NET)(compiled Oct 27'
_computing_molecular_graphics 'ORTEP III & Olex 2.1'
_computing_publication_material WinGX
_computing_structure_refinement 'SHELXL-97 (Sheldrick, 2008)'
_computing_structure_solution 'SHELXL-97 (Sheldrick, 2008)'
_diffrn_ambient_temperature 150(2)
_diffrn_measured_fraction_theta_full 0.981
_diffrn_measured_fraction_theta_max 0.981
_diffrn_measurement_device_type 'SuperNova, Dual, Cu at zero, Eos'
_diffrn_radiation_monochromator mirror
_diffrn_radiation_source 'SuperNova (Cu) X-ray Source'
_diffrn_radiation_type CuK\a
_diffrn_radiation_wavelength 1.54184
_diffrn_reflns_av_R_equivalents 0.0310
_diffrn_reflns_av_sigmaI/netI 0.0532
_diffrn_reflns_limit_h_max 12
_diffrn_reflns_limit_h_min -16
_diffrn_reflns_limit_k_max 18
_diffrn_reflns_limit_k_min -16
_diffrn_reflns_limit_l_max 16
_diffrn_reflns_limit_l_min -10
_diffrn_reflns_number 10805
_diffrn_reflns_theta_full 70.75
_diffrn_reflns_theta_max 70.75
_diffrn_reflns_theta_min 3.62
_exptl_absorpt_coefficient_mu 7.403
_exptl_absorpt_correction_T_max 1.00000
_exptl_absorpt_correction_T_min 0.66652
_exptl_absorpt_correction_type multi-scan
_exptl_absorpt_process_details
'CrysAlisPro, Agilent Technologies,Version 1.171.35.19 (release 27-10-2011 CrysAlis171 .NET)(compiled Oct 27'
_exptl_crystal_colour colorless
_exptl_crystal_density_diffrn 1.280
_exptl_crystal_density_method 'not measured'
_exptl_crystal_description block
_exptl_crystal_F_000 948
_exptl_crystal_size_max 0.32
_exptl_crystal_size_mid 0.29
_exptl_crystal_size_min 0.27
_refine_diff_density_max 0.611
_refine_diff_density_min -1.613
_refine_diff_density_rms 0.075
_refine_ls_abs_structure_details 'Flack H D (1983), Acta Cryst. A39, 876-881'
_refine_ls_abs_structure_Flack -0.021(4)
_refine_ls_extinction_method none
_refine_ls_goodness_of_fit_ref 1.004
_refine_ls_hydrogen_treatment mixed
_refine_ls_matrix_type full
_refine_ls_number_parameters 540
_refine_ls_number_reflns 7370
_refine_ls_number_restraints 1
_refine_ls_restrained_S_all 1.004
_refine_ls_R_factor_all 0.0387
_refine_ls_R_factor_gt 0.0357
_refine_ls_shift/su_max 0.004
_refine_ls_shift/su_mean 0.000
_refine_ls_structure_factor_coef Fsqd
_refine_ls_weighting_details 'calc w=1/[\s^2^(Fo^2^)+(0.0548P)^2^+0.3336P] where P=(Fo^2^+2Fc^2^)/3'
_refine_ls_weighting_scheme calc
_refine_ls_wR_factor_gt 0.0905
_refine_ls_wR_factor_ref 0.0935
_reflns_number_gt 6958
_reflns_number_total 7370
_reflns_threshold_expression >2\s(I)
_cod_data_source_file c5ra04495b2.cif
_cod_data_source_block 8a
_cod_original_cell_volume 2381.5(2)
_cod_original_sg_symbol_H-M 'P 21 '
_cod_database_code 7220154

loop_
_symmetry_equiv_pos_as_xyz
'x, y, z'
'-x, y+1/2, -z'

loop_
_atom_site_label
_atom_site_type_symbol
_atom_site_fract_x
_atom_site_fract_y
_atom_site_fract_z
_atom_site_U_iso_or_equiv
_atom_site_adp_type
_atom_site_occupancy
_atom_site_symmetry_multiplicity
_atom_site_calc_flag
_atom_site_refinement_flags
Ba1 Ba 0.913012(19) 0.42941(2) 0.711836(19) 0.02897(8) Uani 1 1 d .
P1 P 0.74825(10) 0.24938(8) 0.54909(10) 0.0276(2) Uani 1 1 d .
P2 P 1.20617(10) 0.47799(8) 0.82506(9) 0.0269(2) Uani 1 1 d .
O1 O 0.7751(4) 0.5717(3) 0.5959(4) 0.0543(11) Uani 1 1 d .
O2 O 0.8663(4) 0.4936(3) 0.8704(3) 0.0491(10) Uani 1 1 d .
N1 N 0.8478(3) 0.3112(3) 0.5470(3) 0.0281(8) Uani 1 1 d .
N2 N 1.1358(3) 0.3943(3) 0.8379(3) 0.0291(8) Uani 1 1 d .
B2 B 1.1035(5) 0.5633(4) 0.7206(5) 0.0325(11) Uani 1 1 d .
B1 B 0.6958(5) 0.2989(4) 0.6478(5) 0.0317(11) Uani 1 1 d .
C1 C 0.8787(4) 0.2999(3) 0.4568(4) 0.0315(10) Uani 1 1 d .
H1 H 0.8664 0.2366 0.4333 0.038 Uiso 1 1 calc R
C2 C 1.0054(5) 0.3220(4) 0.4998(5) 0.0423(12) Uani 1 1 d .
H2A H 1.0207 0.3811 0.5322 0.063 Uiso 1 1 calc R
H2B H 1.0245 0.3206 0.4403 0.063 Uiso 1 1 calc R
H2C H 1.0506 0.2781 0.5538 0.063 Uiso 1 1 calc R
C3 C 0.8056(5) 0.3592(4) 0.3589(4) 0.0342(11) Uani 1 1 d .
C4 C 0.7558(5) 0.3250(4) 0.2543(4) 0.0450(13) Uani 1 1 d .
H4 H 0.7693 0.2652 0.2429 0.054 Uiso 1 1 calc R
C5 C 0.6852(7) 0.3787(6) 0.1646(6) 0.063(2) Uani 1 1 d .
H5 H 0.6512 0.3539 0.0946 0.075 Uiso 1 1 calc R
C6 C 0.6658(7) 0.4677(5) 0.1793(6) 0.0577(18) Uani 1 1 d .
H6 H 0.6189 0.5033 0.1197 0.069 Uiso 1 1 calc R
C7 C 0.7171(6) 0.5036(4) 0.2840(5) 0.0536(16) Uani 1 1 d .
H7 H 0.7055 0.5640 0.2950 0.064 Uiso 1 1 calc R
C8 C 0.7860(5) 0.4494(3) 0.3727(4) 0.0425(14) Uani 1 1 d .
H8 H 0.8196 0.4741 0.4427 0.051 Uiso 1 1 calc R
C9 C 0.6277(4) 0.2365(3) 0.4127(4) 0.0309(10) Uani 1 1 d .
C10 C 0.6057(4) 0.1561(3) 0.3534(4) 0.0336(10) Uani 1 1 d .
H10 H 0.6505 0.1054 0.3853 0.040 Uiso 1 1 calc R
C11 C 0.5174(5) 0.1511(4) 0.2470(4) 0.0380(11) Uani 1 1 d .
H11 H 0.5024 0.0969 0.2088 0.046 Uiso 1 1 calc R
C12 C 0.4518(5) 0.2264(4) 0.1978(5) 0.0434(13) Uani 1 1 d .
H12 H 0.3939 0.2233 0.1261 0.052 Uiso 1 1 calc R
C13 C 0.4728(5) 0.3069(4) 0.2559(5) 0.0457(13) Uani 1 1 d .
H13 H 0.4283 0.3575 0.2235 0.055 Uiso 1 1 calc R
C14 C 0.5602(5) 0.3114(4) 0.3625(4) 0.0390(11) Uani 1 1 d .
H14 H 0.5739 0.3655 0.4009 0.047 Uiso 1 1 calc R
C15 C 0.7959(4) 0.1336(3) 0.5913(4) 0.0301(10) Uani 1 1 d .
C16 C 0.7257(5) 0.0709(3) 0.6094(4) 0.0377(11) Uani 1 1 d .
H16 H 0.6513 0.0866 0.5936 0.045 Uiso 1 1 calc R
C17 C 0.7678(6) -0.0146(4) 0.6508(5) 0.0489(14) Uani 1 1 d .
H17 H 0.7216 -0.0556 0.6633 0.059 Uiso 1 1 calc R
C18 C 0.8782(6) -0.0389(4) 0.6736(5) 0.0509(15) Uani 1 1 d .
H18 H 0.9058 -0.0960 0.7013 0.061 Uiso 1 1 calc R
C19 C 0.9468(5) 0.0211(4) 0.6552(5) 0.0499(14) Uani 1 1 d .
H19 H 1.0207 0.0045 0.6704 0.060 Uiso 1 1 calc R
C20 C 0.9064(5) 0.1071(4) 0.6139(4) 0.0375(11) Uani 1 1 d .
H20 H 0.9535 0.1472 0.6013 0.045 Uiso 1 1 calc R
C21 C 1.1950(4) 0.3150(3) 0.9071(4) 0.0305(10) Uani 1 1 d .
H21 H 1.2669 0.3353 0.9681 0.037 Uiso 1 1 calc R
C22 C 1.2218(5) 0.2428(3) 0.8423(5) 0.0414(12) Uani 1 1 d .
H22A H 1.1521 0.2239 0.7808 0.062 Uiso 1 1 calc R
H22B H 1.2574 0.1918 0.8888 0.062 Uiso 1 1 calc R
H22C H 1.2727 0.2674 0.8168 0.062 Uiso 1 1 calc R
C23 C 1.1184(4) 0.2781(3) 0.9527(4) 0.0310(10) Uani 1 1 d .
C24 C 1.0149(5) 0.2361(4) 0.8853(5) 0.0417(12) Uani 1 1 d .
H24 H 0.9934 0.2301 0.8111 0.050 Uiso 1 1 calc R
C25 C 0.9429(6) 0.2030(4) 0.9250(6) 0.0539(16) Uani 1 1 d .
H25 H 0.8734 0.1770 0.8771 0.065 Uiso 1 1 calc R
C26 C 0.9733(7) 0.2084(5) 1.0345(6) 0.0622(19) Uani 1 1 d .
H26 H 0.9257 0.1848 1.0614 0.075 Uiso 1 1 calc R
C27 C 1.0760(6) 0.2495(5) 1.1049(5) 0.0566(17) Uani 1 1 d .
H27 H 1.0968 0.2543 1.1791 0.068 Uiso 1 1 calc R
C28 C 1.1483(5) 0.2837(4) 1.0642(4) 0.0418(12) Uani 1 1 d .
H28 H 1.2172 0.3105 1.1120 0.050 Uiso 1 1 calc R
C29 C 1.2898(4) 0.5388(3) 0.9543(4) 0.0304(10) Uani 1 1 d .
C30 C 1.2694(5) 0.5242(4) 1.0432(4) 0.0378(11) Uani 1 1 d .
H30 H 1.2161 0.4811 1.0390 0.045 Uiso 1 1 calc R
C31 C 1.3287(6) 0.5743(4) 1.1392(5) 0.0483(14) Uani 1 1 d .
H31 H 1.3156 0.5641 1.1992 0.058 Uiso 1 1 calc R
C32 C 1.4074(6) 0.6393(4) 1.1447(5) 0.0507(15) Uani 1 1 d .
H32 H 1.4470 0.6727 1.2085 0.061 Uiso 1 1 calc R
C33 C 1.4268(5) 0.6544(4) 1.0559(5) 0.0480(14) Uani 1 1 d .
H33 H 1.4794 0.6979 1.0598 0.058 Uiso 1 1 calc R
C34 C 1.3682(5) 0.6050(4) 0.9610(5) 0.0392(12) Uani 1 1 d .
H34 H 1.3811 0.6160 0.9010 0.047 Uiso 1 1 calc R
C35 C 1.4258(4) 0.4137(3) 0.8695(4) 0.0333(11) Uani 1 1 d .
H35 H 1.4430 0.4147 0.9431 0.040 Uiso 1 1 calc R
C36 C 1.5057(5) 0.3823(4) 0.8393(5) 0.0399(12) Uani 1 1 d .
H36 H 1.5761 0.3616 0.8925 0.048 Uiso 1 1 calc R
C37 C 1.4819(5) 0.3815(4) 0.7297(5) 0.0432(13) Uani 1 1 d .
H37 H 1.5364 0.3608 0.7097 0.052 Uiso 1 1 calc R
C38 C 1.3769(5) 0.4115(4) 0.6508(4) 0.0441(14) Uani 1 1 d .
H38 H 1.3612 0.4113 0.5776 0.053 Uiso 1 1 calc R
C39 C 1.2944(4) 0.4420(4) 0.6793(4) 0.0353(11) Uani 1 1 d .
H39 H 1.2235 0.4609 0.6253 0.042 Uiso 1 1 calc R
C40 C 1.3186(4) 0.4441(3) 0.7901(4) 0.0294(10) Uani 1 1 d .
C41 C 0.6531(6) 0.5766(6) 0.5456(8) 0.080(3) Uani 1 1 d .
H41A H 0.6252 0.5522 0.5943 0.095 Uiso 1 1 calc R
H41B H 0.6201 0.5419 0.4782 0.095 Uiso 1 1 calc R
C42 C 0.6220(9) 0.6697(8) 0.5231(15) 0.166(7) Uani 1 1 d .
H42A H 0.5616 0.6765 0.4488 0.199 Uiso 1 1 calc R
H42B H 0.5942 0.6922 0.5728 0.199 Uiso 1 1 calc R
C43 C 0.7198(9) 0.7189(7) 0.5371(14) 0.167(7) Uani 1 1 d .
H43A H 0.7372 0.7651 0.5925 0.200 Uiso 1 1 calc R
H43B H 0.7056 0.7481 0.4689 0.200 Uiso 1 1 calc R
C44 C 0.8163(7) 0.6559(5) 0.5707(7) 0.070(2) Uani 1 1 d .
H44A H 0.8367 0.6470 0.5121 0.084 Uiso 1 1 calc R
H44B H 0.8826 0.6785 0.6347 0.084 Uiso 1 1 calc R
C45 C 0.7589(5) 0.5326(5) 0.8553(5) 0.0505(14) Uani 1 1 d .
H45A H 0.6949 0.4974 0.8033 0.061 Uiso 1 1 calc R
H45B H 0.7513 0.5941 0.8285 0.061 Uiso 1 1 calc R
C46 C 0.7629(5) 0.5309(4) 0.9655(5) 0.0493(14) Uani 1 1 d .
H46A H 0.6877 0.5191 0.9593 0.059 Uiso 1 1 calc R
H46B H 0.7910 0.5878 1.0034 0.059 Uiso 1 1 calc R
C47 C 0.8448(5) 0.4543(6) 1.0250(5) 0.068(2) Uani 1 1 d .
H47A H 0.8797 0.4620 1.1038 0.081 Uiso 1 1 calc R
H47B H 0.8071 0.3960 1.0054 0.081 Uiso 1 1 calc R
C48 C 0.9315(5) 0.4653(5) 0.9820(5) 0.0570(16) Uani 1 1 d .
H48A H 0.9883 0.5104 1.0240 0.068 Uiso 1 1 calc R
H48B H 0.9701 0.4085 0.9860 0.068 Uiso 1 1 calc R
H1C H 0.629(5) 0.249(4) 0.646(4) 0.035(14) Uiso 1 1 d .
H2D H 1.052(5) 0.529(4) 0.638(5) 0.044(16) Uiso 1 1 d .
H1B H 0.766(5) 0.310(4) 0.723(5) 0.044(16) Uiso 1 1 d .
H1A H 0.656(6) 0.358(5) 0.606(5) 0.051(18) Uiso 1 1 d .
H2E H 1.048(6) 0.586(5) 0.753(6) 0.06(2) Uiso 1 1 d .
H2F H 1.157(6) 0.619(5) 0.705(6) 0.07(2) Uiso 1 1 d .

loop_
_atom_site_aniso_label
_atom_site_aniso_U_11
_atom_site_aniso_U_22
_atom_site_aniso_U_33
_atom_site_aniso_U_23
_atom_site_aniso_U_13
_atom_site_aniso_U_12
Ba1 0.02513(12) 0.02704(12) 0.03312(12) -0.00300(15) 0.01201(9) -0.00019(14)
P1 0.0273(6) 0.0266(6) 0.0317(6) -0.0011(5) 0.0158(5) 0.0004(5)
P2 0.0258(5) 0.0242(6) 0.0309(5) 0.0005(5) 0.0131(5) 0.0002(5)
O1 0.048(2) 0.039(2) 0.070(3) 0.010(2) 0.023(2) 0.010(2)
O2 0.048(2) 0.054(3) 0.049(2) -0.0073(19) 0.0253(19) 0.0066(19)
N1 0.0266(19) 0.030(2) 0.0293(19) -0.0013(16) 0.0142(17) -0.0029(16)
N2 0.031(2) 0.0230(17) 0.034(2) 0.0026(16) 0.0155(17) -0.0004(16)
B2 0.028(3) 0.026(3) 0.039(3) 0.008(2) 0.012(2) 0.003(2)
B1 0.030(3) 0.030(3) 0.036(3) -0.003(2) 0.016(2) -0.004(2)
C1 0.036(3) 0.029(2) 0.034(2) -0.001(2) 0.020(2) 0.000(2)
C2 0.035(3) 0.051(3) 0.047(3) 0.001(3) 0.025(2) 0.001(2)
C3 0.036(3) 0.037(3) 0.037(3) 0.003(2) 0.023(2) 0.000(2)
C4 0.056(4) 0.042(3) 0.033(3) 0.002(2) 0.017(3) 0.000(3)
C5 0.078(5) 0.063(5) 0.039(3) 0.008(3) 0.021(4) 0.014(4)
C6 0.065(4) 0.064(4) 0.046(3) 0.025(3) 0.027(3) 0.015(4)
C7 0.070(4) 0.039(3) 0.063(4) 0.012(3) 0.040(4) 0.015(3)
C8 0.057(3) 0.035(4) 0.037(2) 0.000(2) 0.022(2) 0.003(2)
C9 0.026(2) 0.028(2) 0.038(2) -0.001(2) 0.013(2) -0.0029(19)
C10 0.033(2) 0.031(2) 0.036(3) -0.003(2) 0.015(2) 0.004(2)
C11 0.038(3) 0.037(3) 0.036(3) -0.008(2) 0.015(2) -0.002(2)
C12 0.031(3) 0.051(3) 0.039(3) 0.003(3) 0.008(2) 0.004(3)
C13 0.034(3) 0.039(3) 0.049(3) 0.000(3) 0.006(2) 0.006(2)
C14 0.036(3) 0.032(3) 0.042(3) -0.001(2) 0.013(2) 0.001(2)
C15 0.036(3) 0.029(2) 0.026(2) -0.0038(18) 0.014(2) -0.001(2)
C16 0.046(3) 0.028(3) 0.045(3) 0.002(2) 0.025(3) -0.001(2)
C17 0.073(4) 0.033(3) 0.052(3) 0.007(2) 0.039(3) 0.000(3)
C18 0.074(4) 0.034(3) 0.044(3) 0.006(2) 0.027(3) 0.013(3)
C19 0.048(3) 0.050(3) 0.051(3) 0.004(3) 0.022(3) 0.017(3)
C20 0.039(3) 0.032(3) 0.039(3) -0.003(2) 0.017(2) 0.002(2)
C21 0.028(2) 0.025(2) 0.035(2) 0.0023(19) 0.011(2) 0.0014(19)
C22 0.053(3) 0.027(2) 0.059(3) 0.006(2) 0.037(3) 0.006(2)
C23 0.027(2) 0.029(2) 0.035(2) 0.0060(19) 0.012(2) 0.0076(19)
C24 0.043(3) 0.034(3) 0.049(3) 0.007(2) 0.021(3) -0.004(2)
C25 0.045(3) 0.045(3) 0.070(4) 0.011(3) 0.024(3) -0.008(3)
C26 0.067(4) 0.059(4) 0.079(5) 0.023(4) 0.050(4) 0.003(4)
C27 0.066(4) 0.065(4) 0.053(4) 0.015(3) 0.039(3) 0.019(4)
C28 0.042(3) 0.044(3) 0.038(3) 0.005(2) 0.017(2) 0.006(2)
C29 0.029(2) 0.028(2) 0.034(2) -0.0037(19) 0.014(2) 0.0024(19)
C30 0.040(3) 0.036(3) 0.042(3) 0.000(2) 0.023(2) 0.002(2)
C31 0.059(4) 0.050(3) 0.040(3) -0.006(3) 0.027(3) 0.004(3)
C32 0.053(4) 0.045(3) 0.041(3) -0.021(3) 0.011(3) -0.003(3)
C33 0.046(3) 0.042(3) 0.059(4) -0.017(3) 0.026(3) -0.010(3)
C34 0.045(3) 0.033(3) 0.045(3) -0.009(2) 0.025(3) -0.007(2)
C35 0.034(2) 0.030(3) 0.036(2) -0.002(2) 0.0166(19) -0.002(2)
C36 0.035(3) 0.034(3) 0.055(3) -0.002(2) 0.025(2) 0.002(2)
C37 0.052(3) 0.033(3) 0.064(4) -0.006(3) 0.043(3) -0.001(2)
C38 0.060(3) 0.041(4) 0.044(3) -0.005(2) 0.034(3) -0.010(3)
C39 0.040(2) 0.033(3) 0.035(2) -0.004(2) 0.0195(19) -0.008(2)
C40 0.030(2) 0.024(3) 0.035(2) -0.0016(18) 0.0162(18) -0.0040(18)
C41 0.044(4) 0.058(5) 0.124(7) 0.034(5) 0.028(4) 0.009(3)
C42 0.067(7) 0.099(9) 0.32(2) 0.095(12) 0.083(10) 0.057(6)
C43 0.068(6) 0.056(6) 0.295(19) 0.049(9) 0.015(9) 0.032(5)
C44 0.059(4) 0.040(4) 0.094(6) 0.018(4) 0.020(4) -0.001(3)
C45 0.040(3) 0.055(4) 0.062(4) -0.005(3) 0.028(3) 0.005(3)
C46 0.043(3) 0.055(4) 0.056(3) -0.018(3) 0.028(3) -0.005(3)
C47 0.049(3) 0.100(8) 0.055(3) 0.014(4) 0.024(3) 0.014(4)
C48 0.043(3) 0.066(4) 0.061(4) -0.001(3) 0.023(3) 0.007(3)

loop_
_atom_type_symbol
_atom_type_description
_atom_type_scat_dispersion_real
_atom_type_scat_dispersion_imag
_atom_type_scat_source
Ba Ba -1.0456 8.4617 'International Tables Vol C Tables 4.2.6.8 and 6.1.1.4'
P P 0.2955 0.4335 'International Tables Vol C Tables 4.2.6.8 and 6.1.1.4'
O O 0.0492 0.0322 'International Tables Vol C Tables 4.2.6.8 and 6.1.1.4'
N N 0.0311 0.0180 'International Tables Vol C Tables 4.2.6.8 and 6.1.1.4'
B B 0.0090 0.0039 'International Tables Vol C Tables 4.2.6.8 and 6.1.1.4'
C C 0.0181 0.0091 'International Tables Vol C Tables 4.2.6.8 and 6.1.1.4'
H H 0.0000 0.0000 'International Tables Vol C Tables 4.2.6.8 and 6.1.1.4'

loop_
_geom_angle_atom_site_label_1
_geom_angle_atom_site_label_2
_geom_angle_atom_site_label_3
_geom_angle
N1 Ba1 N2 104.51(12)
N1 Ba1 O2 144.37(12)
N2 Ba1 O2 97.68(12)
N1 Ba1 O1 98.04(13)
N2 Ba1 O1 138.98(13)
O2 Ba1 O1 82.20(14)
N1 Ba1 B2 112.50(14)
N2 Ba1 B2 58.90(13)
O2 Ba1 B2 102.77(15)
O1 Ba1 B2 80.97(14)
N1 Ba1 B1 58.48(13)
N2 Ba1 B1 129.03(14)
O2 Ba1 B1 85.89(14)
O1 Ba1 B1 91.97(14)
B2 Ba1 B1 167.87(15)
N1 Ba1 P2 111.65(8)
N2 Ba1 P2 25.91(8)
O2 Ba1 P2 100.50(9)
O1 Ba1 P2 113.42(10)
B2 Ba1 P2 33.01(10)
B1 Ba1 P2 154.36(11)
N1 Ba1 P1 25.89(8)
N2 Ba1 P1 115.83(9)
O2 Ba1 P1 118.61(10)
O1 Ba1 P1 99.28(10)
B2 Ba1 P1 138.37(11)
B1 Ba1 P1 32.92(10)
P2 Ba1 P1 131.97(3)
N1 Ba1 H2D 92.5(12)
N2 Ba1 H2D 69.1(12)
O2 Ba1 H2D 121.6(12)
O1 Ba1 H2D 76.1(12)
B2 Ba1 H2D 21.2(12)
B1 Ba1 H2D 147.2(12)
P2 Ba1 H2D 45.8(12)
P1 Ba1 H2D 118.1(12)
N1 Ba1 H1B 70.0(13)
N2 Ba1 H1B 116.0(13)
O2 Ba1 H1B 75.3(13)
O1 Ba1 H1B 103.7(13)
B2 Ba1 H1B 174.6(13)
B1 Ba1 H1B 17.2(13)
P2 Ba1 H1B 141.8(13)
P1 Ba1 H1B 44.3(13)
H2D Ba1 H1B 162.4(17)
N1 P1 C9 111.8(2)
N1 P1 C15 112.1(2)
C9 P1 C15 103.8(2)
N1 P1 B1 110.8(2)
C9 P1 B1 109.9(2)
C15 P1 B1 108.3(2)
N1 P1 Ba1 46.46(14)
C9 P1 Ba1 136.36(16)
C15 P1 Ba1 119.21(17)
B1 P1 Ba1 65.13(17)
N2 P2 C40 113.4(2)
N2 P2 C29 113.0(2)
C40 P2 C29 101.0(2)
N2 P2 B2 110.2(2)
C40 P2 B2 111.1(2)
C29 P2 B2 107.7(2)
N2 P2 Ba1 46.98(15)
C40 P2 Ba1 133.40(15)
C29 P2 Ba1 125.23(15)
B2 P2 Ba1 63.33(17)
C41 O1 C44 107.4(5)
C41 O1 Ba1 127.8(4)
C44 O1 Ba1 124.8(4)
C48 O2 C45 109.5(4)
C48 O2 Ba1 121.1(3)
C45 O2 Ba1 126.4(3)
C1 N1 P1 119.3(3)
C1 N1 Ba1 132.8(3)
P1 N1 Ba1 107.66(18)
C21 N2 P2 121.4(3)
C21 N2 Ba1 131.4(3)
P2 N2 Ba1 107.11(19)
P2 B2 Ba1 83.66(19)
P2 B2 H2D 110(3)
Ba1 B2 H2D 65(3)
P2 B2 H2E 106(4)
Ba1 B2 H2E 62(4)
H2D B2 H2E 110(5)
P2 B2 H2F 109(4)
Ba1 B2 H2F 167(4)
H2D B2 H2F 106(4)
H2E B2 H2F 116(5)
P1 B1 Ba1 81.95(18)
P1 B1 H1C 105(3)
Ba1 B1 H1C 167(3)
P1 B1 H1B 109(3)
Ba1 B1 H1B 50(3)
H1C B1 H1B 117(4)
P1 B1 H1A 101(3)
Ba1 B1 H1A 79(4)
H1C B1 H1A 110(4)
H1B B1 H1A 114(5)
N1 C1 C3 111.7(4)
N1 C1 C2 108.9(4)
C3 C1 C2 110.6(4)
N1 C1 H1 108.5
C3 C1 H1 108.5
C2 C1 H1 108.5
C1 C2 H2A 109.5
C1 C2 H2B 109.5
H2A C2 H2B 109.5
C1 C2 H2C 109.5
H2A C2 H2C 109.5
H2B C2 H2C 109.5
C4 C3 C8 117.9(5)
C4 C3 C1 121.0(5)
C8 C3 C1 121.0(5)
C3 C4 C5 121.1(6)
C3 C4 H4 119.5
C5 C4 H4 119.5
C6 C5 C4 120.5(7)
C6 C5 H5 119.8
C4 C5 H5 119.8
C5 C6 C7 119.1(7)
C5 C6 H6 120.4
C7 C6 H6 120.4
C8 C7 C6 120.0(6)
C8 C7 H7 120.0
C6 C7 H7 120.0
C7 C8 C3 121.4(5)
C7 C8 H8 119.3
C3 C8 H8 119.3
C14 C9 C10 118.4(5)
C14 C9 P1 118.8(4)
C10 C9 P1 122.6(4)
C11 C10 C9 120.6(5)
C11 C10 H10 119.7
C9 C10 H10 119.7
C12 C11 C10 120.3(5)
C12 C11 H11 119.9
C10 C11 H11 119.9
C11 C12 C13 119.7(5)
C11 C12 H12 120.1
C13 C12 H12 120.1
C14 C13 C12 119.9(5)
C14 C13 H13 120.1
C12 C13 H13 120.1
C13 C14 C9 121.1(5)
C13 C14 H14 119.5
C9 C14 H14 119.5
C20 C15 C16 118.5(5)
C20 C15 P1 120.3(4)
C16 C15 P1 121.1(4)
C17 C16 C15 119.9(5)
C17 C16 H16 120.0
C15 C16 H16 120.0
C18 C17 C16 120.4(6)
C18 C17 H17 119.8
C16 C17 H17 119.8
C19 C18 C17 120.1(6)
C19 C18 H18 119.9
C17 C18 H18 119.9
C18 C19 C20 120.4(6)
C18 C19 H19 119.8
C20 C19 H19 119.8
C15 C20 C19 120.6(5)
C15 C20 H20 119.7
C19 C20 H20 119.7
N2 C21 C23 107.3(4)
N2 C21 C22 111.8(4)
C23 C21 C22 111.4(4)
N2 C21 H21 108.7
C23 C21 H21 108.7
C22 C21 H21 108.7
C21 C22 H22A 109.5
C21 C22 H22B 109.5
H22A C22 H22B 109.5
C21 C22 H22C 109.5
H22A C22 H22C 109.5
H22B C22 H22C 109.5
C28 C23 C24 116.8(5)
C28 C23 C21 121.9(5)
C24 C23 C21 121.3(4)
C25 C24 C23 122.2(6)
C25 C24 H24 118.9
C23 C24 H24 118.9
C26 C25 C24 120.4(6)
C26 C25 H25 119.8
C24 C25 H25 119.8
C25 C26 C27 119.3(6)
C25 C26 H26 120.3
C27 C26 H26 120.3
C26 C27 C28 120.1(6)
C26 C27 H27 120.0
C28 C27 H27 120.0
C23 C28 C27 121.1(6)
C23 C28 H28 119.5
C27 C28 H28 119.5
C30 C29 C34 119.3(5)
C30 C29 P2 120.3(4)
C34 C29 P2 120.2(4)
C29 C30 C31 120.0(5)
C29 C30 H30 120.0
C31 C30 H30 120.0
C32 C31 C30 119.8(5)
C32 C31 H31 120.1
C30 C31 H31 120.1
C33 C32 C31 120.1(5)
C33 C32 H32 119.9
C31 C32 H32 119.9
C32 C33 C34 120.2(6)
C32 C33 H33 119.9
C34 C33 H33 119.9
C33 C34 C29 120.5(5)
C33 C34 H34 119.7
C29 C34 H34 119.7
C36 C35 C40 120.5(4)
C36 C35 H35 119.8
C40 C35 H35 119.8
C35 C36 C37 120.5(5)
C35 C36 H36 119.8
C37 C36 H36 119.8
C38 C37 C36 119.6(5)
C38 C37 H37 120.2
C36 C37 H37 120.2
C37 C38 C39 120.9(5)
C37 C38 H38 119.6
C39 C38 H38 119.6
C38 C39 C40 119.8(5)
C38 C39 H39 120.1
C40 C39 H39 120.1
C35 C40 C39 118.8(4)
C35 C40 P2 122.0(3)
C39 C40 P2 119.0(4)
O1 C41 C42 107.5(7)
O1 C41 H41A 110.2
C42 C41 H41A 110.2
O1 C41 H41B 110.2
C42 C41 H41B 110.2
H41A C41 H41B 108.5
C43 C42 C41 108.3(8)
C43 C42 H42A 110.0
C41 C42 H42A 110.0
C43 C42 H42B 110.0
C41 C42 H42B 110.0
H42A C42 H42B 108.4
C42 C43 C44 108.6(8)
C42 C43 H43A 110.0
C44 C43 H43A 110.0
C42 C43 H43B 110.0
C44 C43 H43B 110.0
H43A C43 H43B 108.4
O1 C44 C43 104.7(7)
O1 C44 H44A 110.8
C43 C44 H44A 110.8
O1 C44 H44B 110.8
C43 C44 H44B 110.8
H44A C44 H44B 108.9
O2 C45 C46 105.7(5)
O2 C45 H45A 110.6
C46 C45 H45A 110.6
O2 C45 H45B 110.6
C46 C45 H45B 110.6
H45A C45 H45B 108.7
C45 C46 C47 104.1(5)
C45 C46 H46A 110.9
C47 C46 H46A 110.9
C45 C46 H46B 110.9
C47 C46 H46B 110.9
H46A C46 H46B 109.0
C48 C47 C46 100.7(5)
C48 C47 H47A 111.6
C46 C47 H47A 111.6
C48 C47 H47B 111.6
C46 C47 H47B 111.6
H47A C47 H47B 109.4
O2 C48 C47 105.1(5)
O2 C48 H48A 110.7
C47 C48 H48A 110.7
O2 C48 H48B 110.7
C47 C48 H48B 110.7
H48A C48 H48B 108.8

loop_
_geom_bond_atom_site_label_1
_geom_bond_atom_site_label_2
_geom_bond_distance
Ba1 N1 2.674(4)
Ba1 N2 2.684(4)
Ba1 O2 2.697(4)
Ba1 O1 2.759(4)
Ba1 B2 3.155(6)
Ba1 B1 3.221(6)
Ba1 P2 3.5093(12)
Ba1 P1 3.5149(13)
Ba1 H2D 2.87(6)
Ba1 H1B 2.68(6)
P1 N1 1.610(4)
P1 C9 1.826(5)
P1 C15 1.826(5)
P1 B1 1.929(6)
P2 N2 1.604(4)
P2 C40 1.825(4)
P2 C29 1.839(5)
P2 B2 1.924(6)
O1 C41 1.428(8)
O1 C44 1.464(8)
O2 C48 1.434(7)
O2 C45 1.451(7)
N1 C1 1.482(6)
N2 C21 1.486(6)
B2 H2D 1.14(6)
B2 H2E 1.07(7)
B2 H2F 1.17(8)
B1 H1C 1.14(6)
B1 H1B 1.03(6)
B1 H1A 1.04(7)
C1 C3 1.523(7)
C1 C2 1.527(7)
C1 H1 0.9800
C2 H2A 0.9600
C2 H2B 0.9600
C2 H2C 0.9600
C3 C4 1.375(8)
C3 C8 1.389(7)
C4 C5 1.402(9)
C4 H4 0.9300
C5 C6 1.374(10)
C5 H5 0.9300
C6 C7 1.385(10)
C6 H6 0.9300
C7 C8 1.392(8)
C7 H7 0.9300
C8 H8 0.9300
C9 C14 1.391(7)
C9 C10 1.396(7)
C10 C11 1.391(7)
C10 H10 0.9300
C11 C12 1.381(8)
C11 H11 0.9300
C12 C13 1.389(9)
C12 H12 0.9300
C13 C14 1.388(8)
C13 H13 0.9300
C14 H14 0.9300
C15 C20 1.397(7)
C15 C16 1.411(7)
C16 C17 1.394(8)
C16 H16 0.9300
C17 C18 1.386(9)
C17 H17 0.9300
C18 C19 1.371(9)
C18 H18 0.9300
C19 C20 1.396(8)
C19 H19 0.9300
C20 H20 0.9300
C21 C23 1.514(6)
C21 C22 1.534(7)
C21 H21 0.9800
C22 H22A 0.9600
C22 H22B 0.9600
C22 H22C 0.9600
C23 C28 1.399(7)
C23 C24 1.394(7)
C24 C25 1.383(8)
C24 H24 0.9300
C25 C26 1.372(10)
C25 H25 0.9300
C26 C27 1.390(11)
C26 H26 0.9300
C27 C28 1.403(8)
C27 H27 0.9300
C28 H28 0.9300
C29 C30 1.385(7)
C29 C34 1.396(7)
C30 C31 1.399(8)
C30 H30 0.9300
C31 C32 1.392(9)
C31 H31 0.9300
C32 C33 1.376(9)
C32 H32 0.9300
C33 C34 1.381(8)
C33 H33 0.9300
C34 H34 0.9300
C35 C36 1.378(6)
C35 C40 1.403(6)
C35 H35 0.9300
C36 C37 1.392(8)
C36 H36 0.9300
C37 C38 1.381(8)
C37 H37 0.9300
C38 C39 1.389(7)
C38 H38 0.9300
C39 C40 1.408(6)
C39 H39 0.9300
C41 C42 1.430(12)
C41 H41A 0.9700
C41 H41B 0.9700
C42 C43 1.413(15)
C42 H42A 0.9700
C42 H42B 0.9700
C43 C44 1.468(11)
C43 H43A 0.9700
C43 H43B 0.9700
C44 H44A 0.9700
C44 H44B 0.9700
C45 C46 1.493(8)
C45 H45A 0.9700
C45 H45B 0.9700
C46 C47 1.519(10)
C46 H46A 0.9700
C46 H46B 0.9700
C47 C48 1.517(8)
C47 H47A 0.9700
C47 H47B 0.9700
C48 H48A 0.9700
C48 H48B 0.9700

loop_
_geom_torsion_atom_site_label_1
_geom_torsion_atom_site_label_2
_geom_torsion_atom_site_label_3
_geom_torsion_atom_site_label_4
_geom_torsion
N2 Ba1 P1 N1 -68.9(2)
O2 Ba1 P1 N1 175.4(2)
O1 Ba1 P1 N1 89.3(2)
B2 Ba1 P1 N1 2.5(3)
B1 Ba1 P1 N1 168.5(3)
P2 Ba1 P1 N1 -44.2(2)
N1 Ba1 P1 C9 -75.2(3)
N2 Ba1 P1 C9 -144.1(2)
O2 Ba1 P1 C9 100.2(2)
O1 Ba1 P1 C9 14.1(2)
B2 Ba1 P1 C9 -72.7(3)
B1 Ba1 P1 C9 93.2(3)
P2 Ba1 P1 C9 -119.4(2)
N1 Ba1 P1 C15 93.6(3)
N2 Ba1 P1 C15 24.71(19)
O2 Ba1 P1 C15 -91.0(2)
O1 Ba1 P1 C15 -177.1(2)
B2 Ba1 P1 C15 96.1(2)
B1 Ba1 P1 C15 -98.0(3)
P2 Ba1 P1 C15 49.38(18)
N1 Ba1 P1 B1 -168.5(3)
N2 Ba1 P1 B1 122.7(2)
O2 Ba1 P1 B1 7.0(2)
O1 Ba1 P1 B1 -79.1(2)
B2 Ba1 P1 B1 -166.0(2)
P2 Ba1 P1 B1 147.3(2)
N1 Ba1 P2 N2 -78.4(2)
O2 Ba1 P2 N2 86.0(2)
O1 Ba1 P2 N2 171.9(2)
B2 Ba1 P2 N2 -176.7(3)
B1 Ba1 P2 N2 -16.6(3)
P1 Ba1 P2 N2 -59.3(2)
N1 Ba1 P2 C40 3.8(2)
N2 Ba1 P2 C40 82.2(3)
O2 Ba1 P2 C40 168.1(2)
O1 Ba1 P2 C40 -105.9(2)
B2 Ba1 P2 C40 -94.6(3)
B1 Ba1 P2 C40 65.5(3)
P1 Ba1 P2 C40 22.9(2)
N1 Ba1 P2 C29 -168.1(2)
N2 Ba1 P2 C29 -89.7(3)
O2 Ba1 P2 C29 -3.8(2)
O1 Ba1 P2 C29 82.2(2)
B2 Ba1 P2 C29 93.5(3)
B1 Ba1 P2 C29 -106.4(3)
P1 Ba1 P2 C29 -149.03(19)
N1 Ba1 P2 B2 98.3(2)
N2 Ba1 P2 B2 176.7(3)
O2 Ba1 P2 B2 -97.3(2)
O1 Ba1 P2 B2 -11.3(2)
B1 Ba1 P2 B2 160.1(3)
P1 Ba1 P2 B2 117.4(2)
N1 Ba1 O1 C41 66.3(7)
N2 Ba1 O1 C41 -170.5(6)
O2 Ba1 O1 C41 -77.7(7)
B2 Ba1 O1 C41 178.0(7)
B1 Ba1 O1 C41 7.9(7)
P2 Ba1 O1 C41 -175.8(7)
P1 Ba1 O1 C41 40.2(7)
N1 Ba1 O1 C44 -110.6(6)
N2 Ba1 O1 C44 12.6(6)
O2 Ba1 O1 C44 105.4(6)
B2 Ba1 O1 C44 1.0(6)
B1 Ba1 O1 C44 -169.1(6)
P2 Ba1 O1 C44 7.2(6)
P1 Ba1 O1 C44 -136.8(5)
N1 Ba1 O2 C48 101.3(5)
N2 Ba1 O2 C48 -27.2(4)
O1 Ba1 O2 C48 -165.8(5)
B2 Ba1 O2 C48 -86.9(4)
B1 Ba1 O2 C48 101.7(4)
P2 Ba1 O2 C48 -53.3(4)
P1 Ba1 O2 C48 97.9(4)
N1 Ba1 O2 C45 -57.0(5)
N2 Ba1 O2 C45 174.6(5)
O1 Ba1 O2 C45 36.0(5)
B2 Ba1 O2 C45 114.8(5)
B1 Ba1 O2 C45 -56.6(5)
P2 Ba1 O2 C45 148.5(4)
P1 Ba1 O2 C45 -60.4(5)
C9 P1 N1 C1 -41.1(4)
C15 P1 N1 C1 74.8(4)
B1 P1 N1 C1 -164.0(4)
Ba1 P1 N1 C1 -175.2(4)
C9 P1 N1 Ba1 134.1(2)
C15 P1 N1 Ba1 -109.9(2)
B1 P1 N1 Ba1 11.2(3)
N2 Ba1 N1 C1 -65.8(4)
O2 Ba1 N1 C1 167.4(4)
O1 Ba1 N1 C1 79.6(4)
B2 Ba1 N1 C1 -3.9(4)
B1 Ba1 N1 C1 167.0(4)
P2 Ba1 N1 C1 -39.6(4)
P1 Ba1 N1 C1 174.3(5)
N2 Ba1 N1 P1 119.86(19)
O2 Ba1 N1 P1 -6.9(3)
O1 Ba1 N1 P1 -94.7(2)
B2 Ba1 N1 P1 -178.20(18)
B1 Ba1 N1 P1 -7.33(18)
P2 Ba1 N1 P1 146.10(16)
C40 P2 N2 C21 49.9(4)
C29 P2 N2 C21 -64.3(4)
B2 P2 N2 C21 175.1(4)
Ba1 P2 N2 C21 178.2(4)
C40 P2 N2 Ba1 -128.36(19)
C29 P2 N2 Ba1 117.5(2)
B2 P2 N2 Ba1 -3.1(3)
N1 Ba1 N2 C21 -68.1(4)
O2 Ba1 N2 C21 83.8(4)
O1 Ba1 N2 C21 170.7(3)
B2 Ba1 N2 C21 -175.9(4)
B1 Ba1 N2 C21 -7.2(4)
P2 Ba1 N2 C21 -178.0(5)
P1 Ba1 N2 C21 -43.2(4)
N1 Ba1 N2 P2 109.86(19)
O2 Ba1 N2 P2 -98.2(2)
O1 Ba1 N2 P2 -11.3(3)
B2 Ba1 N2 P2 2.07(18)
B1 Ba1 N2 P2 170.82(17)
P1 Ba1 N2 P2 134.74(15)
N2 P2 B2 Ba1 2.5(2)
C40 P2 B2 Ba1 129.08(18)
C29 P2 B2 Ba1 -121.15(18)
N1 Ba1 B2 P2 -95.5(2)
N2 Ba1 B2 P2 -1.66(15)
O2 Ba1 B2 P2 89.7(2)
O1 Ba1 B2 P2 169.5(2)
B1 Ba1 B2 P2 -135.5(6)
P1 Ba1 B2 P2 -96.7(2)
N1 P1 B1 Ba1 -8.9(2)
C9 P1 B1 Ba1 -132.89(18)
C15 P1 B1 Ba1 114.39(19)
N1 Ba1 B1 P1 5.88(15)
N2 Ba1 B1 P1 -77.3(2)
O2 Ba1 B1 P1 -173.9(2)
O1 Ba1 B1 P1 104.1(2)
B2 Ba1 B1 P1 50.1(8)
P2 Ba1 B1 P1 -68.0(3)
P1 N1 C1 C3 88.2(5)
Ba1 N1 C1 C3 -85.6(5)
P1 N1 C1 C2 -149.4(4)
Ba1 N1 C1 C2 36.9(6)
N1 C1 C3 C4 -133.2(5)
C2 C1 C3 C4 105.3(6)
N1 C1 C3 C8 46.0(7)
C2 C1 C3 C8 -75.4(6)
C8 C3 C4 C5 -1.6(9)
C1 C3 C4 C5 177.7(6)
C3 C4 C5 C6 1.2(12)
C4 C5 C6 C7 0.0(12)
C5 C6 C7 C8 -0.8(11)
C6 C7 C8 C3 0.4(10)
C4 C3 C8 C7 0.8(9)
C1 C3 C8 C7 -178.5(5)
N1 P1 C9 C14 -68.2(4)
C15 P1 C9 C14 170.8(4)
B1 P1 C9 C14 55.2(5)
Ba1 P1 C9 C14 -19.2(5)
N1 P1 C9 C10 106.8(4)
C15 P1 C9 C10 -14.1(5)
B1 P1 C9 C10 -129.8(4)
Ba1 P1 C9 C10 155.8(3)
C14 C9 C10 C11 -0.7(7)
P1 C9 C10 C11 -175.8(4)
C9 C10 C11 C12 1.4(8)
C10 C11 C12 C13 -1.4(8)
C11 C12 C13 C14 0.8(9)
C12 C13 C14 C9 -0.1(9)
C10 C9 C14 C13 0.1(8)
P1 C9 C14 C13 175.3(5)
N1 P1 C15 C20 -2.0(5)
C9 P1 C15 C20 118.8(4)
B1 P1 C15 C20 -124.5(4)
Ba1 P1 C15 C20 -53.3(4)
N1 P1 C15 C16 173.4(4)
C9 P1 C15 C16 -65.8(4)
B1 P1 C15 C16 50.9(5)
Ba1 P1 C15 C16 122.1(4)
C20 C15 C16 C17 1.2(8)
P1 C15 C16 C17 -174.3(4)
C15 C16 C17 C18 -0.6(9)
C16 C17 C18 C19 -0.1(9)
C17 C18 C19 C20 0.2(9)
C16 C15 C20 C19 -1.1(8)
P1 C15 C20 C19 174.4(4)
C18 C19 C20 C15 0.4(9)
P2 N2 C21 C23 148.9(3)
Ba1 N2 C21 C23 -33.4(5)
P2 N2 C21 C22 -88.7(5)
Ba1 N2 C21 C22 89.1(5)
N2 C21 C23 C28 -111.5(5)
C22 C21 C23 C28 125.7(5)
N2 C21 C23 C24 69.0(6)
C22 C21 C23 C24 -53.8(6)
C28 C23 C24 C25 1.4(8)
C21 C23 C24 C25 -179.1(5)
C23 C24 C25 C26 -1.9(10)
C24 C25 C26 C27 1.6(11)
C25 C26 C27 C28 -1.0(11)
C24 C23 C28 C27 -0.8(8)
C21 C23 C28 C27 179.7(5)
C26 C27 C28 C23 0.6(10)
N2 P2 C29 C30 -14.1(5)
C40 P2 C29 C30 -135.5(4)
B2 P2 C29 C30 107.9(4)
Ba1 P2 C29 C30 38.5(5)
N2 P2 C29 C34 170.9(4)
C40 P2 C29 C34 49.5(5)
B2 P2 C29 C34 -67.1(5)
Ba1 P2 C29 C34 -136.5(4)
C34 C29 C30 C31 -1.3(8)
P2 C29 C30 C31 -176.4(4)
C29 C30 C31 C32 0.7(9)
C30 C31 C32 C33 0.0(9)
C31 C32 C33 C34 0.0(10)
C32 C33 C34 C29 -0.7(9)
C30 C29 C34 C33 1.4(8)
P2 C29 C34 C33 176.4(5)
C40 C35 C36 C37 0.8(8)
C35 C36 C37 C38 -0.6(8)
C36 C37 C38 C39 -0.4(8)
C37 C38 C39 C40 1.3(8)
C36 C35 C40 C39 0.0(7)
C36 C35 C40 P2 175.2(4)
C38 C39 C40 C35 -1.1(8)
C38 C39 C40 P2 -176.3(4)
N2 P2 C40 C35 -81.2(4)
C29 P2 C40 C35 40.0(4)
B2 P2 C40 C35 154.0(4)
Ba1 P2 C40 C35 -133.3(3)
N2 P2 C40 C39 94.0(4)
C29 P2 C40 C39 -144.9(4)
B2 P2 C40 C39 -30.8(5)
Ba1 P2 C40 C39 41.9(5)
C44 O1 C41 C42 -18.9(13)
Ba1 O1 C41 C42 163.7(9)
O1 C41 C42 C43 12.3(18)
C41 C42 C43 C44 -1(2)
C41 O1 C44 C43 18.0(11)
Ba1 O1 C44 C43 -164.5(8)
C42 C43 C44 O1 -10.5(17)
C48 O2 C45 C46 2.5(7)
Ba1 O2 C45 C46 162.8(4)
O2 C45 C46 C47 -25.2(7)
C45 C46 C47 C48 36.9(7)
C45 O2 C48 C47 21.4(7)
Ba1 O2 C48 C47 -140.2(5)
C46 C47 C48 O2 -35.7(7)
